data_1512860
loop_
_publ_author_name
'Stephanie Jones'
'Jose M. Vargas'
'Steven Pellizzeri'
'Charles J. O-Connor'
'Jon Zubieta'

_publ_section_title
;
 Solid state coordination chemistry: Structural consequences of varying
 diphosphonate tether length and fluoride incorporation in the
 copper-bisterpy/oxomolybdenum/organodiphosphonate system (bisterpy =
 2,2':4',4":2',2"'-quarterpyridyl-6',6'-di-2-pyridine)
;
_journal_name_full
;
Inorganica Chimica Acta
;
_journal_page_first 44
_journal_page_last 57
_journal_paper_doi 10.1016/j.ica.2012.10.023
_journal_volume 395
_journal_year 2013
_chemical_formula_moiety 'C18 H16 Cu F4 Mo2 N3 O8 P, H2 O'
_chemical_formula_sum 'C18 H20 Cu F4 Mo2 N3 O9 P'
_chemical_formula_weight 784.76
_space_group_IT_number 2
_symmetry_cell_setting triclinic
_symmetry_space_group_name_Hall '-P 1'
_symmetry_space_group_name_H-M 'P -1'
_atom_sites_solution_hydrogens geom
_atom_sites_solution_primary direct
_atom_sites_solution_secondary difmap
_cell_angle_alpha 97.739(7)
_cell_angle_beta 92.257(7)
_cell_angle_gamma 93.448(7)
_cell_formula_units_Z 2
_cell_length_a 8.670(3)
_cell_length_b 10.059(3)
_cell_length_c 14.185(4)
_cell_measurement_reflns_used 699
_cell_measurement_temperature 90(2)
_cell_measurement_theta_max 0.00
_cell_measurement_theta_min 0.00
_cell_volume 1222.2(7)
_computing_cell_refinement 'Bruker SMART (Bruker, 2002)'
_computing_data_collection 'Bruker SMART (Bruker, 2002)'
_computing_data_reduction 'Bruker SAINT (Bruker, 2002)'
_computing_molecular_graphics 'CrystalMaker (Palmer, 2006)'
_computing_publication_material 'Bruker SHELXTL (Bruker, 2002)'
_computing_structure_refinement 'SHELXL-97 (Sheldrick, 1997)'
_computing_structure_solution 'SHELXS-97 (Sheldrick, 1997)'
_diffrn_ambient_temperature 90(2)
_diffrn_detector_area_resol_mean 512
_diffrn_measured_fraction_theta_full 0.976
_diffrn_measured_fraction_theta_max 0.976
_diffrn_measurement_device_type 'Bruker APEX CCD area detector'
_diffrn_measurement_method 'Phi and omega scans'
_diffrn_radiation_monochromator graphite
_diffrn_radiation_probe x-ray
_diffrn_radiation_type MoK\a
_diffrn_radiation_wavelength 0.71073
_diffrn_reflns_av_R_equivalents 0.0844
_diffrn_reflns_av_sigmaI/netI 0.1513
_diffrn_reflns_limit_h_max 10
_diffrn_reflns_limit_h_min -11
_diffrn_reflns_limit_k_max 13
_diffrn_reflns_limit_k_min -13
_diffrn_reflns_limit_l_max 18
_diffrn_reflns_limit_l_min -16
_diffrn_reflns_number 12006
_diffrn_reflns_theta_full 28.08
_diffrn_reflns_theta_max 28.08
_diffrn_reflns_theta_min 1.45
_diffrn_source 'fine-focus sealed tube'
_diffrn_standards_decay_% 0.001
_exptl_absorpt_coefficient_mu 2.024
_exptl_absorpt_correction_T_max 0.9234
_exptl_absorpt_correction_T_min 0.7378
_exptl_absorpt_correction_type multi-scan
_exptl_absorpt_process_details 'SADABS SHELXL-97 (Sheldrick, 1997)'
_exptl_crystal_colour green
_exptl_crystal_density_diffrn 2.132
_exptl_crystal_density_meas 0
_exptl_crystal_density_method 'not measured'
_exptl_crystal_description block
_exptl_crystal_F_000 770
_exptl_crystal_size_max 0.16
_exptl_crystal_size_mid 0.04
_exptl_crystal_size_min 0.04
_refine_diff_density_max 1.177
_refine_diff_density_min -1.107
_refine_diff_density_rms 0.235
_refine_ls_extinction_method none
_refine_ls_goodness_of_fit_ref 1.020
_refine_ls_hydrogen_treatment constr
_refine_ls_matrix_type full
_refine_ls_number_parameters 343
_refine_ls_number_reflns 5814
_refine_ls_number_restraints 0
_refine_ls_restrained_S_all 1.020
_refine_ls_R_factor_all 0.1376
_refine_ls_R_factor_gt 0.0715
_refine_ls_shift/su_max 0.000
_refine_ls_shift/su_mean 0.000
_refine_ls_structure_factor_coef Fsqd
_refine_ls_weighting_details 'calc w=1/[\s^2^(Fo^2^)+(0.0647P)^2^+0.0000P] where P=(Fo^2^+2Fc^2^)/3'
_refine_ls_weighting_scheme calc
_refine_ls_wR_factor_gt 0.1364
_refine_ls_wR_factor_ref 0.1775
_reflns_number_gt 3404
_reflns_number_total 5814
_reflns_threshold_expression >2sigma(I)
_cod_data_source_file ICA-2013-395-44-57-8.cif
_cod_data_source_block compound-8.H2O
_cod_original_cell_volume 1222.3(6)
_cod_original_sg_symbol_Hall -P1
_cod_original_sg_symbol_H-M P-1
_cod_database_code 1512860

loop_
_symmetry_equiv_pos_as_xyz
'x, y, z'
'-x, -y, -z'

loop_
_atom_site_label
_atom_site_type_symbol
_atom_site_fract_x
_atom_site_fract_y
_atom_site_fract_z
_atom_site_U_iso_or_equiv
_atom_site_adp_type
_atom_site_occupancy
_atom_site_symmetry_multiplicity
_atom_site_calc_flag
_atom_site_refinement_flags
Mo1 Mo 0.36713(10) 0.96244(8) 0.83777(6) 0.0188(2) Uani 1 1 d .
Mo2 Mo 0.52390(11) 0.70856(9) 0.68366(7) 0.0223(2) Uani 1 1 d .
Cu1 Cu 0.06766(14) 0.44114(11) 0.81876(8) 0.0162(3) Uani 1 1 d .
P1 P 0.1456(3) 0.7092(2) 0.71434(18) 0.0163(5) Uani 1 1 d .
F1 F 0.4648(6) 0.7658(5) 0.8263(4) 0.0214(13) Uani 1 1 d .
F2 F 0.4437(6) 0.9067(5) 0.6975(4) 0.0233(13) Uani 1 1 d .
F3 F 0.5751(8) 1.0264(7) 0.8596(5) 0.0409(17) Uani 1 1 d .
F4 F 0.7133(7) 0.7985(6) 0.7367(4) 0.0321(15) Uani 1 1 d .
O1 O 0.0627(8) 0.6000(6) 0.7587(5) 0.0233(16) Uani 1 1 d .
O2 O 0.2959(7) 0.6631(6) 0.6677(5) 0.0195(15) Uani 1 1 d .
O3 O 0.1844(7) 0.8355(6) 0.7875(5) 0.0179(14) Uani 1 1 d .
O4 O 0.3251(8) 0.9587(6) 0.9534(5) 0.0226(16) Uani 1 1 d .
O5 O 0.2899(9) 1.1037(6) 0.8104(5) 0.0288(18) Uani 1 1 d .
O6 O 0.5568(9) 0.7156(8) 0.5677(5) 0.0343(19) Uani 1 1 d .
O7 O 0.5644(9) 0.5514(7) 0.6993(5) 0.0338(19) Uani 1 1 d .
O90 O 0.2704(8) 0.3536(7) 0.7444(5) 0.0288(18) Uani 1 1 d .
O91 O 0.2390(16) 0.4053(12) 0.5630(9) 0.097(4) Uani 1 1 d .
N1 N 0.1895(9) 0.5087(7) 0.9416(6) 0.0159(17) Uani 1 1 d .
N2 N 0.0319(9) 0.2876(7) 0.8861(5) 0.0160(17) Uani 1 1 d .
N3 N -0.0956(9) 0.3306(7) 0.7299(5) 0.0169(17) Uani 1 1 d .
C1 C 0.2672(12) 0.6297(9) 0.9652(7) 0.022(2) Uani 1 1 d .
H1 H 0.2570 0.6963 0.9242 0.027 Uiso 1 1 calc R
C2 C 0.3622(13) 0.6601(10) 1.0482(7) 0.026(2) Uani 1 1 d .
H2 H 0.4168 0.7455 1.0632 0.032 Uiso 1 1 calc R
C3 C 0.3749(12) 0.5628(10) 1.1080(8) 0.026(2) Uani 1 1 d .
H3 H 0.4412 0.5799 1.1638 0.031 Uiso 1 1 calc R
C4 C 0.2908(12) 0.4410(9) 1.0861(7) 0.023(2) Uani 1 1 d .
H4 H 0.2957 0.3751 1.1281 0.028 Uiso 1 1 calc R
C5 C 0.1997(11) 0.4155(9) 1.0031(7) 0.017(2) Uani 1 1 d .
C6 C 0.1092(11) 0.2876(8) 0.9706(6) 0.0144(19) Uani 1 1 d .
C7 C 0.0948(10) 0.1769(8) 1.0188(7) 0.0142(19) Uani 1 1 d .
H7 H 0.1440 0.1794 1.0801 0.017 Uiso 1 1 calc R
C8 C 0.0073(11) 0.0613(9) 0.9765(6) 0.016(2) Uani 1 1 d .
C9 C -0.0713(11) 0.0651(9) 0.8867(7) 0.017(2) Uani 1 1 d .
H9 H -0.1328 -0.0114 0.8566 0.021 Uiso 1 1 calc R
C10 C -0.0576(10) 0.1824(9) 0.8429(7) 0.0156(19) Uani 1 1 d .
C11 C -0.1358(10) 0.2068(8) 0.7540(6) 0.0125(18) Uani 1 1 d .
C12 C -0.2419(11) 0.1206(9) 0.7015(7) 0.018(2) Uani 1 1 d .
H12 H -0.2651 0.0339 0.7188 0.021 Uiso 1 1 calc R
C13 C -0.3166(12) 0.1590(10) 0.6226(7) 0.023(2) Uani 1 1 d .
H13 H -0.3934 0.1005 0.5860 0.027 Uiso 1 1 calc R
C14 C -0.2766(12) 0.2851(10) 0.5981(7) 0.024(2) Uani 1 1 d .
H14 H -0.3252 0.3144 0.5440 0.029 Uiso 1 1 calc R
C15 C -0.1663(12) 0.3666(10) 0.6529(7) 0.024(2) Uani 1 1 d .
H15 H -0.1389 0.4526 0.6355 0.029 Uiso 1 1 calc R
C16 C 0.0232(11) 0.7576(8) 0.6228(7) 0.016(2) Uani 1 1 d .
H16A H 0.0210 0.6882 0.5661 0.020 Uiso 1 1 calc R
H16B H -0.0834 0.7620 0.6450 0.020 Uiso 1 1 calc R
C17 C 0.0765(11) 0.8938(8) 0.5943(6) 0.017(2) Uani 1 1 d .
H17A H 0.0734 0.9642 0.6500 0.020 Uiso 1 1 calc R
H17B H 0.1849 0.8911 0.5751 0.020 Uiso 1 1 calc R
C18 C -0.0244(11) 0.9308(8) 0.5123(7) 0.024(2) Uani 1 1 d .
H18A H -0.0172 0.8629 0.4555 0.029 Uiso 1 1 calc R
H18B H -0.1337 0.9294 0.5303 0.029 Uiso 1 1 calc R

loop_
_atom_site_aniso_label
_atom_site_aniso_U_11
_atom_site_aniso_U_22
_atom_site_aniso_U_33
_atom_site_aniso_U_23
_atom_site_aniso_U_13
_atom_site_aniso_U_12
Mo1 0.0213(5) 0.0152(4) 0.0210(5) 0.0058(3) -0.0006(4) 0.0027(3)
Mo2 0.0210(5) 0.0264(5) 0.0205(5) 0.0042(4) -0.0008(4) 0.0084(4)
Cu1 0.0214(7) 0.0128(5) 0.0162(6) 0.0089(4) -0.0010(5) 0.0009(5)
P1 0.0180(13) 0.0153(11) 0.0176(13) 0.0096(9) -0.0023(10) 0.0016(10)
F1 0.024(3) 0.019(3) 0.022(3) 0.007(2) -0.003(3) 0.009(2)
F2 0.021(3) 0.026(3) 0.026(3) 0.014(2) 0.002(3) 0.003(2)
F3 0.040(4) 0.042(4) 0.041(4) 0.011(3) 0.000(3) -0.002(3)
F4 0.022(3) 0.043(4) 0.032(4) 0.007(3) -0.001(3) 0.007(3)
O1 0.029(4) 0.020(3) 0.024(4) 0.017(3) -0.003(3) -0.001(3)
O2 0.020(4) 0.016(3) 0.023(4) 0.003(3) 0.004(3) 0.003(3)
O3 0.020(4) 0.017(3) 0.018(4) 0.005(3) 0.000(3) 0.003(3)
O4 0.020(4) 0.025(4) 0.024(4) 0.006(3) -0.004(3) 0.005(3)
O5 0.041(5) 0.014(3) 0.035(5) 0.010(3) 0.002(4) 0.008(3)
O6 0.030(5) 0.055(5) 0.019(4) 0.006(4) -0.002(3) 0.011(4)
O7 0.041(5) 0.027(4) 0.033(5) -0.001(3) -0.009(4) 0.015(3)
O90 0.028(4) 0.021(4) 0.040(5) 0.009(3) 0.014(4) 0.007(3)
O91 0.132(12) 0.074(9) 0.085(10) 0.009(7) 0.012(8) 0.015(8)
N1 0.018(4) 0.009(3) 0.021(4) 0.004(3) -0.003(3) 0.003(3)
N2 0.019(4) 0.018(4) 0.013(4) 0.007(3) 0.001(3) 0.005(3)
N3 0.026(5) 0.013(4) 0.012(4) 0.008(3) -0.003(3) -0.005(3)
C1 0.028(6) 0.019(5) 0.021(5) 0.006(4) 0.002(5) -0.003(4)
C2 0.037(7) 0.024(5) 0.018(6) 0.003(4) -0.005(5) -0.004(5)
C3 0.021(6) 0.021(5) 0.033(6) -0.004(4) -0.002(5) 0.000(4)
C4 0.035(6) 0.016(5) 0.020(5) 0.007(4) -0.006(5) 0.004(4)
C5 0.019(5) 0.020(5) 0.014(5) 0.008(4) 0.002(4) 0.002(4)
C6 0.020(5) 0.012(4) 0.012(5) 0.006(3) -0.003(4) -0.004(4)
C7 0.015(5) 0.015(4) 0.013(5) 0.005(3) 0.004(4) -0.003(4)
C8 0.021(5) 0.020(5) 0.011(5) 0.009(4) 0.000(4) 0.005(4)
C9 0.017(5) 0.017(5) 0.018(5) 0.006(4) 0.000(4) -0.003(4)
C10 0.012(5) 0.017(4) 0.020(5) 0.012(4) 0.002(4) -0.002(4)
C11 0.009(4) 0.012(4) 0.018(5) 0.008(3) 0.002(4) -0.001(3)
C12 0.019(5) 0.017(4) 0.019(5) 0.011(4) 0.006(4) 0.003(4)
C13 0.024(6) 0.022(5) 0.024(6) 0.010(4) 0.000(5) 0.002(4)
C14 0.027(6) 0.031(6) 0.016(5) 0.012(4) -0.005(4) 0.001(5)
C15 0.029(6) 0.024(5) 0.022(6) 0.007(4) -0.001(5) 0.006(4)
C16 0.017(5) 0.011(4) 0.024(5) 0.007(4) -0.004(4) 0.006(4)
C17 0.026(6) 0.009(4) 0.014(5) 0.004(3) -0.003(4) -0.003(4)
C18 0.033(6) 0.024(5) 0.020(5) 0.013(4) -0.005(4) 0.010(4)

loop_
_atom_type_symbol
_atom_type_description
_atom_type_scat_dispersion_real
_atom_type_scat_dispersion_imag
_atom_type_scat_source
C C 0.0033 0.0016 'International Tables Vol C Tables 4.2.6.8 and 6.1.1.4'
H H 0.0000 0.0000 'International Tables Vol C Tables 4.2.6.8 and 6.1.1.4'
N N 0.0061 0.0033 'International Tables Vol C Tables 4.2.6.8 and 6.1.1.4'
O O 0.0106 0.0060 'International Tables Vol C Tables 4.2.6.8 and 6.1.1.4'
F F 0.0171 0.0103 'International Tables Vol C Tables 4.2.6.8 and 6.1.1.4'
P P 0.1023 0.0942 'International Tables Vol C Tables 4.2.6.8 and 6.1.1.4'
Cu Cu 0.3201 1.2651 'International Tables Vol C Tables 4.2.6.8 and 6.1.1.4'
Mo Mo -1.6832 0.6857 'International Tables Vol C Tables 4.2.6.8 and 6.1.1.4'

loop_
_geom_angle_atom_site_label_1
_geom_angle_atom_site_label_2
_geom_angle_atom_site_label_3
_geom_angle
_geom_angle_site_symmetry_1
_geom_angle_site_symmetry_3
O5 Mo1 O4 104.0(3) . .
O5 Mo1 F3 99.6(3) . .
O4 Mo1 F3 97.3(3) . .
O5 Mo1 O3 96.1(3) . .
O4 Mo1 O3 93.4(3) . .
F3 Mo1 O3 158.1(3) . .
O5 Mo1 F2 93.8(3) . .
O4 Mo1 F2 162.1(3) . .
F3 Mo1 F2 81.6(3) . .
O3 Mo1 F2 82.3(2) . .
O5 Mo1 F1 162.6(3) . .
O4 Mo1 F1 92.5(3) . .
F3 Mo1 F1 83.2(2) . .
O3 Mo1 F1 77.3(2) . .
F2 Mo1 F1 69.6(2) . .
O7 Mo2 O6 103.9(4) . .
O7 Mo2 F4 97.9(3) . .
O6 Mo2 F4 97.8(3) . .
O7 Mo2 O2 93.6(3) . .
O6 Mo2 O2 97.4(3) . .
F4 Mo2 O2 158.1(3) . .
O7 Mo2 F1 95.0(3) . .
O6 Mo2 F1 161.1(3) . .
F4 Mo2 F1 79.2(2) . .
O2 Mo2 F1 81.3(2) . .
O7 Mo2 F2 165.2(3) . .
O6 Mo2 F2 90.3(3) . .
F4 Mo2 F2 83.9(2) . .
O2 Mo2 F2 80.3(2) . .
F1 Mo2 F2 70.8(2) . .
O1 Cu1 N2 168.8(3) . .
O1 Cu1 N1 102.0(3) . .
N2 Cu1 N1 80.4(3) . .
O1 Cu1 N3 96.1(3) . .
N2 Cu1 N3 79.5(3) . .
N1 Cu1 N3 158.0(3) . .
O1 Cu1 O90 97.6(3) . .
N2 Cu1 O90 93.0(3) . .
N1 Cu1 O90 94.7(3) . .
N3 Cu1 O90 95.2(3) . .
O1 P1 O3 111.4(4) . .
O1 P1 O2 112.4(4) . .
O3 P1 O2 109.4(4) . .
O1 P1 C16 109.3(4) . .
O3 P1 C16 106.9(4) . .
O2 P1 C16 107.2(4) . .
Mo2 F1 Mo1 109.1(2) . .
Mo1 F2 Mo2 110.3(2) . .
P1 O1 Cu1 149.9(5) . .
P1 O2 Mo2 138.6(4) . .
P1 O3 Mo1 139.8(4) . .
C1 N1 C5 118.5(8) . .
C1 N1 Cu1 127.2(6) . .
C5 N1 Cu1 114.2(6) . .
C10 N2 C6 123.2(7) . .
C10 N2 Cu1 118.3(6) . .
C6 N2 Cu1 118.2(6) . .
C15 N3 C11 118.0(8) . .
C15 N3 Cu1 127.2(7) . .
C11 N3 Cu1 114.7(6) . .
N1 C1 C2 122.1(9) . .
N1 C1 H1 119.0 . .
C2 C1 H1 119.0 . .
C3 C2 C1 118.5(10) . .
C3 C2 H2 120.8 . .
C1 C2 H2 120.8 . .
C4 C3 C2 119.7(10) . .
C4 C3 H3 120.1 . .
C2 C3 H3 120.1 . .
C5 C4 C3 119.6(9) . .
C5 C4 H4 120.2 . .
C3 C4 H4 120.2 . .
N1 C5 C4 121.6(9) . .
N1 C5 C6 113.9(8) . .
C4 C5 C6 124.5(8) . .
N2 C6 C7 120.5(8) . .
N2 C6 C5 112.8(7) . .
C7 C6 C5 126.8(8) . .
C6 C7 C8 119.5(8) . .
C6 C7 H7 120.2 . .
C8 C7 H7 120.2 . .
C7 C8 C9 118.1(8) . .
C7 C8 C8 121.6(10) . 2_557
C9 C8 C8 120.2(11) . 2_557
C10 C9 C8 119.8(9) . .
C10 C9 H9 120.1 . .
C8 C9 H9 120.1 . .
N2 C10 C9 118.8(8) . .
N2 C10 C11 113.9(7) . .
C9 C10 C11 127.3(9) . .
C12 C11 N3 121.9(8) . .
C12 C11 C10 125.2(8) . .
N3 C11 C10 112.9(8) . .
C11 C12 C13 119.9(8) . .
C11 C12 H12 120.1 . .
C13 C12 H12 120.1 . .
C12 C13 C14 118.4(10) . .
C12 C13 H13 120.8 . .
C14 C13 H13 120.8 . .
C15 C14 C13 119.0(9) . .
C15 C14 H14 120.5 . .
C13 C14 H14 120.5 . .
N3 C15 C14 122.8(9) . .
N3 C15 H15 118.6 . .
C14 C15 H15 118.6 . .
C17 C16 P1 112.6(6) . .
C17 C16 H16A 109.1 . .
P1 C16 H16A 109.1 . .
C17 C16 H16B 109.1 . .
P1 C16 H16B 109.1 . .
H16A C16 H16B 107.8 . .
C18 C17 C16 112.1(7) . .
C18 C17 H17A 109.2 . .
C16 C17 H17A 109.2 . .
C18 C17 H17B 109.2 . .
C16 C17 H17B 109.2 . .
H17A C17 H17B 107.9 . .
C18 C18 C17 111.7(10) 2_576 .
C18 C18 H18A 109.3 2_576 .
C17 C18 H18A 109.3 . .
C18 C18 H18B 109.3 2_576 .
C17 C18 H18B 109.3 . .
H18A C18 H18B 107.9 . .

loop_
_geom_bond_atom_site_label_1
_geom_bond_atom_site_label_2
_geom_bond_distance
_geom_bond_site_symmetry_2
Mo1 O5 1.691(6) .
Mo1 O4 1.699(7) .
Mo1 F3 1.877(7) .
Mo1 O3 2.018(7) .
Mo1 F2 2.135(6) .
Mo1 F1 2.186(5) .
Mo2 O7 1.681(7) .
Mo2 O6 1.691(7) .
Mo2 F4 1.903(6) .
Mo2 O2 1.999(7) .
Mo2 F1 2.119(6) .
Mo2 F2 2.137(5) .
Cu1 O1 1.911(6) .
Cu1 N2 1.938(7) .
Cu1 N1 2.016(8) .
Cu1 N3 2.030(8) .
Cu1 O90 2.249(7) .
P1 O1 1.499(6) .
P1 O3 1.540(7) .
P1 O2 1.552(7) .
P1 C16 1.782(9) .
N1 C1 1.349(12) .
N1 C5 1.369(11) .
N2 C10 1.336(12) .
N2 C6 1.351(11) .
N3 C15 1.334(12) .
N3 C11 1.364(10) .
C1 C2 1.397(14) .
C1 H1 0.9500 .
C2 C3 1.385(14) .
C2 H2 0.9500 .
C3 C4 1.379(13) .
C3 H3 0.9500 .
C4 C5 1.378(13) .
C4 H4 0.9500 .
C5 C6 1.474(12) .
C6 C7 1.384(11) .
C7 C8 1.399(12) .
C7 H7 0.9500 .
C8 C9 1.427(12) .
C8 C8 1.481(16) 2_557
C9 C10 1.407(11) .
C9 H9 0.9500 .
C10 C11 1.465(12) .
C11 C12 1.352(13) .
C12 C13 1.382(13) .
C12 H12 0.9500 .
C13 C14 1.387(13) .
C13 H13 0.9500 .
C14 C15 1.366(14) .
C14 H14 0.9500 .
C15 H15 0.9500 .
C16 C17 1.531(11) .
C16 H16A 0.9900 .
C16 H16B 0.9900 .
C17 C18 1.527(12) .
C17 H17A 0.9900 .
C17 H17B 0.9900 .
C18 C18 1.520(16) 2_576
C18 H18A 0.9900 .
C18 H18B 0.9900 .

loop_
_geom_torsion_atom_site_label_1
_geom_torsion_atom_site_label_2
_geom_torsion_atom_site_label_3
_geom_torsion_atom_site_label_4
_geom_torsion
_geom_torsion_site_symmetry_1
_geom_torsion_site_symmetry_4
O7 Mo2 F1 Mo1 -171.6(3) . .
O6 Mo2 F1 Mo1 8.7(10) . .
F4 Mo2 F1 Mo1 91.3(3) . .
O2 Mo2 F1 Mo1 -78.7(3) . .
F2 Mo2 F1 Mo1 4.1(2) . .
O5 Mo1 F1 Mo2 13.0(11) . .
O4 Mo1 F1 Mo2 175.3(3) . .
F3 Mo1 F1 Mo2 -87.7(3) . .
O3 Mo1 F1 Mo2 82.3(3) . .
F2 Mo1 F1 Mo2 -4.1(2) . .
O5 Mo1 F2 Mo2 -170.8(3) . .
O4 Mo1 F2 Mo2 2.0(10) . .
F3 Mo1 F2 Mo2 90.0(3) . .
O3 Mo1 F2 Mo2 -75.1(3) . .
F1 Mo1 F2 Mo2 4.1(2) . .
O7 Mo2 F2 Mo1 13.0(13) . .
O6 Mo2 F2 Mo1 177.3(3) . .
F4 Mo2 F2 Mo1 -84.9(3) . .
O2 Mo2 F2 Mo1 79.9(3) . .
F1 Mo2 F2 Mo1 -4.2(2) . .
O3 P1 O1 Cu1 -94.6(9) . .
O2 P1 O1 Cu1 28.6(11) . .
C16 P1 O1 Cu1 147.4(9) . .
N2 Cu1 O1 P1 166.0(13) . .
N1 Cu1 O1 P1 64.8(10) . .
N3 Cu1 O1 P1 -127.8(9) . .
O90 Cu1 O1 P1 -31.7(10) . .
O1 P1 O2 Mo2 -116.7(6) . .
O3 P1 O2 Mo2 7.6(7) . .
C16 P1 O2 Mo2 123.2(6) . .
O7 Mo2 O2 P1 122.5(6) . .
O6 Mo2 O2 P1 -133.0(6) . .
F4 Mo2 O2 P1 0.6(11) . .
F1 Mo2 O2 P1 28.0(6) . .
F2 Mo2 O2 P1 -43.9(6) . .
O1 P1 O3 Mo1 127.8(6) . .
O2 P1 O3 Mo1 2.9(7) . .
C16 P1 O3 Mo1 -112.9(6) . .
O5 Mo1 O3 P1 122.1(6) . .
O4 Mo1 O3 P1 -133.4(6) . .
F3 Mo1 O3 P1 -13.9(11) . .
F2 Mo1 O3 P1 29.1(6) . .
F1 Mo1 O3 P1 -41.6(6) . .
O1 Cu1 N1 C1 -9.6(9) . .
N2 Cu1 N1 C1 -178.5(9) . .
N3 Cu1 N1 C1 -154.4(8) . .
O90 Cu1 N1 C1 89.2(8) . .
O1 Cu1 N1 C5 174.9(6) . .
N2 Cu1 N1 C5 6.0(6) . .
N3 Cu1 N1 C5 30.1(12) . .
O90 Cu1 N1 C5 -86.3(6) . .
O1 Cu1 N2 C10 75.7(18) . .
N1 Cu1 N2 C10 179.0(7) . .
N3 Cu1 N2 C10 8.0(7) . .
O90 Cu1 N2 C10 -86.8(7) . .
O1 Cu1 N2 C6 -109.9(16) . .
N1 Cu1 N2 C6 -6.6(7) . .
N3 Cu1 N2 C6 -177.7(7) . .
O90 Cu1 N2 C6 87.6(7) . .
O1 Cu1 N3 C15 3.9(9) . .
N2 Cu1 N3 C15 173.5(9) . .
N1 Cu1 N3 C15 149.3(8) . .
O90 Cu1 N3 C15 -94.4(8) . .
O1 Cu1 N3 C11 -175.4(6) . .
N2 Cu1 N3 C11 -5.8(6) . .
N1 Cu1 N3 C11 -30.0(12) . .
O90 Cu1 N3 C11 86.3(7) . .
C5 N1 C1 C2 2.7(14) . .
Cu1 N1 C1 C2 -172.6(8) . .
N1 C1 C2 C3 -0.7(16) . .
C1 C2 C3 C4 -2.0(16) . .
C2 C3 C4 C5 2.5(16) . .
C1 N1 C5 C4 -2.2(14) . .
Cu1 N1 C5 C4 173.8(8) . .
C1 N1 C5 C6 179.4(8) . .
Cu1 N1 C5 C6 -4.6(10) . .
C3 C4 C5 N1 -0.4(15) . .
C3 C4 C5 C6 177.8(9) . .
C10 N2 C6 C7 -2.0(14) . .
Cu1 N2 C6 C7 -176.1(7) . .
C10 N2 C6 C5 180.0(8) . .
Cu1 N2 C6 C5 5.9(10) . .
N1 C5 C6 N2 -0.6(12) . .
C4 C5 C6 N2 -178.9(9) . .
N1 C5 C6 C7 -178.4(9) . .
C4 C5 C6 C7 3.2(16) . .
N2 C6 C7 C8 4.1(14) . .
C5 C6 C7 C8 -178.2(9) . .
C6 C7 C8 C9 -3.4(13) . .
C6 C7 C8 C8 177.9(10) . 2_557
C7 C8 C9 C10 0.9(14) . .
C8 C8 C9 C10 179.6(10) 2_557 .
C6 N2 C10 C9 -0.6(14) . .
Cu1 N2 C10 C9 173.5(7) . .
C6 N2 C10 C11 177.4(8) . .
Cu1 N2 C10 C11 -8.5(11) . .
C8 C9 C10 N2 1.1(14) . .
C8 C9 C10 C11 -176.6(9) . .
C15 N3 C11 C12 1.1(14) . .
Cu1 N3 C11 C12 -179.5(7) . .
C15 N3 C11 C10 -176.3(8) . .
Cu1 N3 C11 C10 3.1(10) . .
N2 C10 C11 C12 -174.2(9) . .
C9 C10 C11 C12 3.7(16) . .
N2 C10 C11 N3 3.2(12) . .
C9 C10 C11 N3 -179.0(9) . .
N3 C11 C12 C13 -2.1(14) . .
C10 C11 C12 C13 175.1(9) . .
C11 C12 C13 C14 1.7(14) . .
C12 C13 C14 C15 -0.4(15) . .
C11 N3 C15 C14 0.1(15) . .
Cu1 N3 C15 C14 -179.2(8) . .
C13 C14 C15 N3 -0.5(16) . .
O1 P1 C16 C17 162.8(6) . .
O3 P1 C16 C17 42.2(8) . .
O2 P1 C16 C17 -75.1(7) . .
P1 C16 C17 C18 177.1(7) . .
C16 C17 C18 C18 177.2(10) . 2_576
